data_4508367
loop_
_publ_author_name
'Chakraborty, Subrata'
'Blacque, Olivier'
'Fox, Thomas'
'Berke, Heinz'

_publ_section_title
;
 Highly Efficient Large Bite Angle Diphosphine Substituted Molybdenum
 Catalyst for Hydrosilylation
;
_journal_issue 10
_journal_name_full 'ACS Catalysis'
_journal_page_first 2208
_journal_paper_doi 10.1021/cs4004276
_journal_volume 3
_journal_year 2013
_chemical_formula_moiety 'C38 H28 Cl Mo N O4 P2, C7 H8'
_chemical_formula_sum 'C45 H36 Cl Mo N O4 P2'
_chemical_formula_weight 848.08
_chemical_name_systematic
'Chloro(nitrosyl)(dicarbonyl)[(oxydibenzene-2,1-diyl)bis(diphenylphosphane-\k<i>P</i>)]molybdenum toluene solvate'
_space_group_IT_number 14
_symmetry_cell_setting monoclinic
_symmetry_space_group_name_Hall '-P 2ybc'
_symmetry_space_group_name_H-M 'P 1 21/c 1'
_atom_sites_solution_hydrogens geom
_atom_sites_solution_primary direct
_atom_sites_solution_secondary difmap
_audit_creation_method SHELXL-97
_cell_angle_alpha 90.00
_cell_angle_beta 101.155(1)
_cell_angle_gamma 90.00
_cell_formula_units_Z 4
_cell_length_a 11.5883(1)
_cell_length_b 13.8586(1)
_cell_length_c 24.9475(2)
_cell_measurement_reflns_used 31110
_cell_measurement_temperature 183(2)
_cell_measurement_theta_max 32.63
_cell_measurement_theta_min 2.57
_cell_volume 3930.82(6)
_computing_cell_refinement
;
CrysAlisPro, Version 1.171.33.55 (Oxford Diffraction, 2010).
;
_computing_data_collection
;
CrysAlisPro, Version 1.171.33.55 (Oxford Diffraction, 2010).
;
_computing_data_reduction
;
CrysAlisPro, Version 1.171.33.55 (Oxford Diffraction, 2010).
;
_computing_molecular_graphics
; ORTEP-3 for Windows.
  Farrugia, L. J. (1997). J. Appl. Cryst. 30, 565.
;
_computing_publication_material
; WinGX -- Farrugia, L. J. (1999). J. Appl. Cryst. 32, 837-838.
 SHELXL97 -- Sheldrick, G. M (2008). Acta Cryst. A64, 112-122.
 PLATON for Windows -- Spek, A. L. (2003). J. Appl. Cryst. 36, 7-13. 
;
_computing_structure_refinement
; SHELXL97. Program for crystal structure refinement.
  Sheldrick, G.M. (2008). Acta Cryst. A64, 112-122.
;
_computing_structure_solution
; SHELXS97. Program for Crystal Structure solution.
  Sheldrick, G.M. (2008). Acta Cryst. A64, 112-122.  
;
_diffrn_ambient_temperature 183(2)
_diffrn_detector_area_resol_mean 10.4498
_diffrn_measured_fraction_theta_full 0.999
_diffrn_measured_fraction_theta_max 0.999
_diffrn_measurement_device_type
; Goniometer Xcalibur, detector: Ruby
Oxford Diffraction (2007). Oxford Diffraction Ltd.,
Xcalibur CCD system
;
_diffrn_measurement_method 'omega scans'
_diffrn_radiation_monochromator graphite
_diffrn_radiation_source 'Enhance (Mo) X-ray Source'
_diffrn_radiation_type MoK\a
_diffrn_radiation_wavelength 0.71073
_diffrn_reflns_av_R_equivalents 0.0321
_diffrn_reflns_av_sigmaI/netI 0.0326
_diffrn_reflns_limit_h_max 16
_diffrn_reflns_limit_h_min -16
_diffrn_reflns_limit_k_max 19
_diffrn_reflns_limit_k_min -19
_diffrn_reflns_limit_l_max 35
_diffrn_reflns_limit_l_min -35
_diffrn_reflns_number 67377
_diffrn_reflns_theta_full 30.51
_diffrn_reflns_theta_max 30.51
_diffrn_reflns_theta_min 2.58
_diffrn_standards_number 0
_exptl_absorpt_coefficient_mu 0.528
_exptl_absorpt_correction_T_max 0.944
_exptl_absorpt_correction_T_min 0.891
_exptl_absorpt_correction_type analytical
_exptl_absorpt_process_details
;
CrysAlisPro, Version 1.171.33.55 (Oxford Diffraction, 2010)
Analytical numeric absorption correction using a multifaceted crystal
model based on expressions derived by R.C. Clark & J.S. Reid.
(Clark, R. C. & Reid, J. S. (1995). Acta Cryst. A51, 887-897)
;
_exptl_crystal_colour yellow
_exptl_crystal_density_diffrn 1.433
_exptl_crystal_density_method 'not measured'
_exptl_crystal_description prism
_exptl_crystal_F_000 1736
_exptl_crystal_size_max 0.28
_exptl_crystal_size_mid 0.12
_exptl_crystal_size_min 0.12
_refine_diff_density_max 0.602
_refine_diff_density_min -0.688
_refine_diff_density_rms 0.059
_refine_ls_extinction_method none
_refine_ls_goodness_of_fit_ref 1.081
_refine_ls_hydrogen_treatment constr
_refine_ls_matrix_type full
_refine_ls_number_parameters 498
_refine_ls_number_reflns 12004
_refine_ls_number_restraints 3
_refine_ls_restrained_S_all 1.091
_refine_ls_R_factor_all 0.0450
_refine_ls_R_factor_gt 0.0323
_refine_ls_shift/su_max 0.001
_refine_ls_shift/su_mean 0.000
_refine_ls_structure_factor_coef Fsqd
_refine_ls_weighting_details 'w=1/[\s^2^(Fo^2^)+(0.0448P)^2^+0.0279P] where P=(Fo^2^+2Fc^2^)/3'
_refine_ls_weighting_scheme calc
_refine_ls_wR_factor_gt 0.0809
_refine_ls_wR_factor_ref 0.0834
_reflns_number_gt 9437
_reflns_number_total 12004
_reflns_threshold_expression >2sigma(I)
_cod_data_source_file cs4004276_si_005.cif
_cod_data_source_block 5(CCDC-921395)
_cod_original_cell_volume 3930.82(5)
_cod_original_sg_symbol_H-M 'P 21/c'
_cod_database_code 4508367

loop_
_symmetry_equiv_pos_as_xyz
'x, y, z'
'-x, y+1/2, -z+1/2'
'-x, -y, -z'
'x, -y-1/2, z-1/2'

loop_
_atom_site_label
_atom_site_type_symbol
_atom_site_fract_x
_atom_site_fract_y
_atom_site_fract_z
_atom_site_U_iso_or_equiv
_atom_site_adp_type
_atom_site_occupancy
_atom_site_symmetry_multiplicity
_atom_site_calc_flag
_atom_site_refinement_flags
_atom_site_disorder_assembly
_atom_site_disorder_group
C1 C 0.21990(15) 0.41992(12) 0.17522(7) 0.0328(4) Uani 1 1 d . A .
C2 C 0.45435(15) 0.47368(13) 0.16741(7) 0.0330(4) Uani 1 1 d . A .
C3 C 0.14277(14) 0.17623(12) 0.17590(7) 0.0273(3) Uani 1 1 d . . .
C4 C 0.21846(16) 0.14580(12) 0.22317(7) 0.0339(4) Uani 1 1 d . . .
H4 H 0.2991 0.1447 0.2243 0.041 Uiso 1 1 calc R . .
C5 C 0.17469(18) 0.11705(15) 0.26865(8) 0.0419(4) Uani 1 1 d . . .
H5 H 0.2258 0.0967 0.3001 0.050 Uiso 1 1 calc R . .
C6 C 0.05411(19) 0.11884(15) 0.26709(9) 0.0462(5) Uani 1 1 d . . .
H6 H 0.0245 0.0996 0.2975 0.055 Uiso 1 1 calc R . .
C7 C -0.02119(18) 0.14905(15) 0.22074(9) 0.0465(5) Uani 1 1 d . . .
H7 H -0.1017 0.1506 0.2199 0.056 Uiso 1 1 calc R . .
C8 C 0.02232(15) 0.17731(14) 0.17498(8) 0.0366(4) Uani 1 1 d . . .
H8 H -0.0294 0.1970 0.1436 0.044 Uiso 1 1 calc R . .
C9 C 0.07339(13) 0.22753(13) 0.06408(7) 0.0300(3) Uani 1 1 d . . .
C10 C 0.02410(16) 0.31712(15) 0.05024(8) 0.0402(4) Uani 1 1 d . . .
H10 H 0.0610 0.3727 0.0660 0.048 Uiso 1 1 calc R . .
C11 C -0.08230(18) 0.32366(18) 0.01218(9) 0.0522(5) Uani 1 1 d . . .
H11 H -0.1160 0.3837 0.0029 0.063 Uiso 1 1 calc R . .
C12 C -0.13634(17) 0.24212(19) -0.01118(8) 0.0538(6) Uani 1 1 d . . .
H12 H -0.2066 0.2472 -0.0364 0.065 Uiso 1 1 calc R . .
C13 C -0.08837(18) 0.15320(18) 0.00208(9) 0.0531(6) Uani 1 1 d . . .
H13 H -0.1255 0.0981 -0.0142 0.064 Uiso 1 1 calc R . .
C14 C 0.01583(16) 0.14543(14) 0.03983(8) 0.0419(5) Uani 1 1 d . . .
H14 H 0.0479 0.0848 0.0492 0.050 Uiso 1 1 calc R . .
C15 C 0.26806(12) 0.10387(11) 0.09588(6) 0.0232(3) Uani 1 1 d . . .
C16 C 0.27554(14) 0.01520(12) 0.12241(7) 0.0288(3) Uani 1 1 d . . .
H16 H 0.2419 0.0076 0.1531 0.035 Uiso 1 1 calc R . .
C17 C 0.33270(14) -0.06204(12) 0.10355(7) 0.0312(4) Uani 1 1 d . . .
H17 H 0.3384 -0.1208 0.1219 0.037 Uiso 1 1 calc R . .
C18 C 0.38120(14) -0.05128(12) 0.05742(7) 0.0305(4) Uani 1 1 d . . .
H18 H 0.4203 -0.1029 0.0451 0.037 Uiso 1 1 calc R . .
C19 C 0.37226(13) 0.03538(11) 0.02931(7) 0.0268(3) Uani 1 1 d . . .
H19 H 0.4032 0.0420 -0.0022 0.032 Uiso 1 1 calc R . .
C20 C 0.31643(12) 0.11158(11) 0.04908(6) 0.0229(3) Uani 1 1 d . . .
C21 C 0.48342(13) 0.27839(11) 0.01928(6) 0.0232(3) Uani 1 1 d . . .
C22 C 0.55851(14) 0.31303(11) -0.01409(7) 0.0278(3) Uani 1 1 d . . .
H22 H 0.6280 0.3439 0.0018 0.033 Uiso 1 1 calc R . .
C23 C 0.53125(15) 0.30220(12) -0.07033(7) 0.0317(4) Uani 1 1 d . . .
H23 H 0.5824 0.3262 -0.0916 0.038 Uiso 1 1 calc R . .
C24 C 0.42917(16) 0.25628(12) -0.09527(7) 0.0335(4) Uani 1 1 d . . .
H24 H 0.4114 0.2492 -0.1330 0.040 Uiso 1 1 calc R . .
C25 C 0.35336(15) 0.22079(12) -0.06315(7) 0.0301(3) Uani 1 1 d . . .
H25 H 0.2843 0.1896 -0.0793 0.036 Uiso 1 1 calc R . .
C26 C 0.38130(13) 0.23219(11) -0.00688(6) 0.0239(3) Uani 1 1 d . . .
C27 C 0.58099(13) 0.17481(11) 0.11722(6) 0.0231(3) Uani 1 1 d . . .
C28 C 0.55170(14) 0.12811(11) 0.16190(7) 0.0283(3) Uani 1 1 d . . .
H28 H 0.4960 0.1551 0.1797 0.034 Uiso 1 1 calc R . .
C29 C 0.60511(16) 0.04129(12) 0.18022(8) 0.0360(4) Uani 1 1 d . . .
H29 H 0.5845 0.0100 0.2100 0.043 Uiso 1 1 calc R . .
C30 C 0.68825(16) 0.00174(13) 0.15441(8) 0.0378(4) Uani 1 1 d . . .
H30 H 0.7242 -0.0562 0.1669 0.045 Uiso 1 1 calc R . .
C31 C 0.71870(15) 0.04748(12) 0.11008(8) 0.0350(4) Uani 1 1 d . . .
H31 H 0.7754 0.0205 0.0929 0.042 Uiso 1 1 calc R . .
C32 C 0.66517(14) 0.13320(12) 0.09114(7) 0.0297(3) Uani 1 1 d . . .
H32 H 0.6852 0.1634 0.0609 0.036 Uiso 1 1 calc R . .
C33 C 0.64147(14) 0.37222(11) 0.10445(7) 0.0255(3) Uani 1 1 d . . .
C34 C 0.75043(14) 0.34678(12) 0.13466(7) 0.0306(4) Uani 1 1 d . . .
H34 H 0.7600 0.2878 0.1527 0.037 Uiso 1 1 calc R . .
C35 C 0.84541(15) 0.40898(14) 0.13811(8) 0.0398(4) Uani 1 1 d . . .
H35 H 0.9180 0.3920 0.1590 0.048 Uiso 1 1 calc R . .
C36 C 0.83267(17) 0.49566(14) 0.11073(8) 0.0424(5) Uani 1 1 d . . .
H36 H 0.8974 0.5356 0.1114 0.051 Uiso 1 1 calc R . .
C37 C 0.72369(19) 0.52307(13) 0.08226(8) 0.0420(5) Uani 1 1 d . . .
H37 H 0.7145 0.5827 0.0648 0.050 Uiso 1 1 calc R . .
C38 C 0.62794(16) 0.46276(12) 0.07943(7) 0.0336(4) Uani 1 1 d . . .
H38 H 0.5543 0.4824 0.0608 0.040 Uiso 1 1 calc R . .
C39 C 0.08057(19) -0.18044(18) 0.17005(11) 0.0571(6) Uani 1 1 d . . .
C40 C 0.1692(2) -0.15399(16) 0.21304(10) 0.0530(6) Uani 1 1 d . . .
H40 H 0.1596 -0.0996 0.2336 0.064 Uiso 1 1 calc R . .
C41 C 0.2707(2) -0.20649(19) 0.22586(10) 0.0565(6) Uani 1 1 d . . .
H41 H 0.3297 -0.1875 0.2547 0.068 Uiso 1 1 calc R . .
C42 C 0.2854(2) -0.28601(19) 0.19653(11) 0.0633(7) Uani 1 1 d . . .
H42 H 0.3547 -0.3213 0.2054 0.076 Uiso 1 1 calc R . .
C43 C 0.2001(2) -0.31495(17) 0.15434(11) 0.0627(7) Uani 1 1 d . . .
H43 H 0.2108 -0.3700 0.1345 0.075 Uiso 1 1 calc R . .
C44 C 0.0974(2) -0.26228(19) 0.14101(10) 0.0618(6) Uani 1 1 d . . .
H44 H 0.0390 -0.2822 0.1121 0.074 Uiso 1 1 calc R . .
C45 C -0.0298(3) -0.1222(3) 0.15644(19) 0.1212(14) Uani 1 1 d . . .
H45A H -0.0866 -0.1467 0.1763 0.182 Uiso 1 1 calc R . .
H45B H -0.0610 -0.1264 0.1180 0.182 Uiso 1 1 calc R . .
H45C H -0.0128 -0.0560 0.1663 0.182 Uiso 1 1 calc R . .
O1 O 0.14989(12) 0.45242(11) 0.19573(7) 0.0550(4) Uani 1 1 d . . .
O2 O 0.51172(13) 0.53716(10) 0.18478(6) 0.0510(4) Uani 1 1 d . . .
O4 O 0.29994(9) 0.20118(7) 0.02365(4) 0.0256(2) Uani 1 1 d . . .
P1 P 0.20476(3) 0.21490(3) 0.117274(17) 0.02323(9) Uani 1 1 d . A .
P2 P 0.51400(3) 0.29137(3) 0.094613(16) 0.02198(8) Uani 1 1 d . A .
Cl1A Cl 0.28277(6) 0.45272(5) 0.05821(3) 0.04582(19) Uani 0.7762(14) 1 d PD A 1
N1A N 0.40315(17) 0.31096(14) 0.20996(8) 0.0293(4) Uani 0.7762(14) 1 d PD A 1
O3A O 0.43928(16) 0.28697(15) 0.26007(7) 0.0472(5) Uani 0.7762(14) 1 d PD A 1
Cl1B Cl 0.4275(3) 0.3038(2) 0.23528(13) 0.04582(19) Uani 0.2238(14) 1 d PD A 2
N1B N 0.2871(6) 0.4232(5) 0.0779(2) 0.0293(4) Uani 0.2238(14) 1 d PD A 2
O3B O 0.2494(6) 0.4803(5) 0.0342(2) 0.0472(5) Uani 0.2238(14) 1 d PD A 2
Mo1 Mo 0.348330(11) 0.359399(9) 0.142243(5) 0.02332(4) Uani 1 1 d D . .

loop_
_atom_site_aniso_label
_atom_site_aniso_U_11
_atom_site_aniso_U_22
_atom_site_aniso_U_33
_atom_site_aniso_U_23
_atom_site_aniso_U_13
_atom_site_aniso_U_12
C1 0.0322(8) 0.0301(9) 0.0383(10) -0.0034(7) 0.0122(7) 0.0025(7)
C2 0.0382(9) 0.0306(9) 0.0338(9) -0.0021(7) 0.0161(7) 0.0050(7)
C3 0.0305(8) 0.0260(8) 0.0287(8) -0.0016(7) 0.0141(6) 0.0010(6)
C4 0.0336(9) 0.0397(10) 0.0304(9) 0.0032(8) 0.0109(7) -0.0044(7)
C5 0.0500(11) 0.0472(11) 0.0314(9) 0.0053(8) 0.0148(8) -0.0027(9)
C6 0.0562(12) 0.0472(11) 0.0438(11) 0.0079(9) 0.0312(10) 0.0020(9)
C7 0.0386(10) 0.0535(13) 0.0553(13) 0.0097(10) 0.0286(9) 0.0088(9)
C8 0.0310(9) 0.0437(10) 0.0389(10) 0.0058(8) 0.0164(7) 0.0082(8)
C9 0.0230(7) 0.0420(10) 0.0265(8) 0.0002(7) 0.0086(6) 0.0066(7)
C10 0.0360(9) 0.0498(11) 0.0346(10) 0.0032(9) 0.0065(8) 0.0142(8)
C11 0.0440(11) 0.0683(14) 0.0438(12) 0.0098(11) 0.0072(9) 0.0277(11)
C12 0.0324(10) 0.0947(18) 0.0315(10) -0.0069(11) -0.0005(8) 0.0138(11)
C13 0.0319(10) 0.0769(16) 0.0475(12) -0.0172(11) 0.0002(9) 0.0069(10)
C14 0.0292(9) 0.0502(11) 0.0442(11) -0.0086(9) 0.0019(8) 0.0042(8)
C15 0.0201(7) 0.0243(7) 0.0257(8) -0.0012(6) 0.0061(6) 0.0008(6)
C16 0.0296(8) 0.0293(8) 0.0294(8) 0.0014(7) 0.0102(6) -0.0020(6)
C17 0.0350(9) 0.0214(8) 0.0379(9) 0.0036(7) 0.0089(7) 0.0006(6)
C18 0.0302(8) 0.0239(8) 0.0388(9) -0.0031(7) 0.0104(7) 0.0034(6)
C19 0.0268(7) 0.0262(8) 0.0293(8) -0.0029(7) 0.0103(6) 0.0002(6)
C20 0.0210(7) 0.0229(7) 0.0249(7) 0.0010(6) 0.0043(6) 0.0001(6)
C21 0.0275(7) 0.0221(7) 0.0218(7) 0.0026(6) 0.0090(6) 0.0087(6)
C22 0.0294(8) 0.0268(8) 0.0297(8) 0.0023(7) 0.0123(6) 0.0047(6)
C23 0.0400(9) 0.0303(9) 0.0296(8) 0.0066(7) 0.0182(7) 0.0080(7)
C24 0.0479(10) 0.0324(9) 0.0225(8) 0.0033(7) 0.0123(7) 0.0091(8)
C25 0.0341(8) 0.0305(8) 0.0255(8) 0.0013(7) 0.0055(7) 0.0040(7)
C26 0.0290(7) 0.0204(7) 0.0244(7) 0.0038(6) 0.0106(6) 0.0070(6)
C27 0.0221(7) 0.0230(7) 0.0237(7) -0.0006(6) 0.0030(6) 0.0027(6)
C28 0.0282(8) 0.0292(8) 0.0283(8) 0.0015(7) 0.0071(6) 0.0042(6)
C29 0.0438(10) 0.0307(9) 0.0337(9) 0.0098(7) 0.0084(8) 0.0066(8)
C30 0.0413(10) 0.0279(9) 0.0416(10) 0.0045(8) 0.0013(8) 0.0122(7)
C31 0.0338(9) 0.0328(9) 0.0390(10) -0.0036(8) 0.0082(7) 0.0135(7)
C32 0.0313(8) 0.0308(9) 0.0284(8) 0.0008(7) 0.0094(7) 0.0083(7)
C33 0.0285(8) 0.0251(8) 0.0252(8) -0.0037(6) 0.0110(6) 0.0020(6)
C34 0.0312(8) 0.0297(9) 0.0317(9) -0.0015(7) 0.0085(7) 0.0006(7)
C35 0.0317(9) 0.0421(11) 0.0458(11) -0.0122(9) 0.0083(8) -0.0054(8)
C36 0.0485(11) 0.0382(10) 0.0465(11) -0.0158(9) 0.0240(9) -0.0156(9)
C37 0.0666(13) 0.0243(9) 0.0406(11) -0.0052(8) 0.0247(10) -0.0052(8)
C38 0.0431(10) 0.0250(8) 0.0348(9) -0.0004(7) 0.0126(8) 0.0051(7)
C39 0.0429(12) 0.0595(14) 0.0726(17) 0.0191(13) 0.0203(11) 0.0128(10)
C40 0.0613(14) 0.0472(12) 0.0572(14) 0.0018(10) 0.0285(12) 0.0014(10)
C41 0.0502(12) 0.0790(17) 0.0430(12) 0.0075(12) 0.0155(10) 0.0060(12)
C42 0.0697(16) 0.0714(16) 0.0550(15) 0.0239(13) 0.0274(13) 0.0266(13)
C43 0.0922(19) 0.0423(13) 0.0665(16) 0.0065(12) 0.0470(15) 0.0035(13)
C44 0.0662(15) 0.0674(16) 0.0560(15) 0.0007(12) 0.0221(12) -0.0232(13)
C45 0.069(2) 0.131(3) 0.159(4) 0.016(3) 0.010(2) 0.044(2)
O1 0.0451(8) 0.0540(9) 0.0747(11) -0.0174(8) 0.0333(8) 0.0064(7)
O2 0.0574(9) 0.0402(8) 0.0598(10) -0.0164(7) 0.0222(7) -0.0116(7)
O4 0.0273(5) 0.0242(5) 0.0279(6) 0.0046(5) 0.0116(4) 0.0063(4)
P1 0.02184(18) 0.0263(2) 0.02295(19) 0.00126(16) 0.00796(15) 0.00430(15)
P2 0.02307(18) 0.02226(19) 0.02186(19) 0.00155(15) 0.00743(15) 0.00538(14)
Cl1A 0.0494(4) 0.0470(4) 0.0429(4) 0.0083(3) 0.0133(3) 0.0099(3)
N1A 0.0357(10) 0.0345(10) 0.0186(9) 0.0078(8) 0.0074(8) 0.0049(8)
O3A 0.0568(11) 0.0655(12) 0.0156(8) 0.0236(8) -0.0021(7) 0.0030(9)
Cl1B 0.0494(4) 0.0470(4) 0.0429(4) 0.0083(3) 0.0133(3) 0.0099(3)
N1B 0.0357(10) 0.0345(10) 0.0186(9) 0.0078(8) 0.0074(8) 0.0049(8)
O3B 0.0568(11) 0.0655(12) 0.0156(8) 0.0236(8) -0.0021(7) 0.0030(9)
Mo1 0.02489(7) 0.02298(7) 0.02419(7) -0.00035(5) 0.00996(5) 0.00522(5)

loop_
_atom_type_symbol
_atom_type_description
_atom_type_scat_dispersion_real
_atom_type_scat_dispersion_imag
_atom_type_scat_source
C C 0.0033 0.0016 'International Tables Vol C Tables 4.2.6.8 and 6.1.1.4'
H H 0.0000 0.0000 'International Tables Vol C Tables 4.2.6.8 and 6.1.1.4'
N N 0.0061 0.0033 'International Tables Vol C Tables 4.2.6.8 and 6.1.1.4'
O O 0.0106 0.0060 'International Tables Vol C Tables 4.2.6.8 and 6.1.1.4'
P P 0.1023 0.0942 'International Tables Vol C Tables 4.2.6.8 and 6.1.1.4'
Cl Cl 0.1484 0.1585 'International Tables Vol C Tables 4.2.6.8 and 6.1.1.4'
Mo Mo -1.6832 0.6857 'International Tables Vol C Tables 4.2.6.8 and 6.1.1.4'

loop_
_geom_angle_atom_site_label_1
_geom_angle_atom_site_label_2
_geom_angle_atom_site_label_3
_geom_angle
O1 C1 Mo1 177.22(17)
O2 C2 Mo1 175.49(16)
C8 C3 C4 118.87(16)
C8 C3 P1 122.09(13)
C4 C3 P1 119.03(12)
C5 C4 C3 120.63(17)
C5 C4 H4 119.7
C3 C4 H4 119.7
C4 C5 C6 119.75(19)
C4 C5 H5 120.1
C6 C5 H5 120.1
C7 C6 C5 120.04(18)
C7 C6 H6 120.0
C5 C6 H6 120.0
C6 C7 C8 120.35(18)
C6 C7 H7 119.8
C8 C7 H7 119.8
C7 C8 C3 120.35(18)
C7 C8 H8 119.8
C3 C8 H8 119.8
C10 C9 C14 118.95(16)
C10 C9 P1 120.95(14)
C14 C9 P1 119.90(13)
C9 C10 C11 119.5(2)
C9 C10 H10 120.2
C11 C10 H10 120.2
C12 C11 C10 120.3(2)
C12 C11 H11 119.9
C10 C11 H11 119.9
C13 C12 C11 120.75(19)
C13 C12 H12 119.6
C11 C12 H12 119.6
C12 C13 C14 119.7(2)
C12 C13 H13 120.1
C14 C13 H13 120.1
C13 C14 C9 120.80(19)
C13 C14 H14 119.6
C9 C14 H14 119.6
C16 C15 C20 117.94(14)
C16 C15 P1 126.62(12)
C20 C15 P1 115.41(11)
C17 C16 C15 120.67(15)
C17 C16 H16 119.7
C15 C16 H16 119.7
C18 C17 C16 119.75(15)
C18 C17 H17 120.1
C16 C17 H17 120.1
C17 C18 C19 120.83(15)
C17 C18 H18 119.6
C19 C18 H18 119.6
C20 C19 C18 118.52(15)
C20 C19 H19 120.7
C18 C19 H19 120.7
C19 C20 O4 123.60(14)
C19 C20 C15 122.25(14)
O4 C20 C15 114.12(13)
C26 C21 C22 116.66(14)
C26 C21 P2 119.92(11)
C22 C21 P2 123.42(12)
C23 C22 C21 121.25(15)
C23 C22 H22 119.4
C21 C22 H22 119.4
C24 C23 C22 120.92(15)
C24 C23 H23 119.5
C22 C23 H23 119.5
C23 C24 C25 119.06(16)
C23 C24 H24 120.5
C25 C24 H24 120.5
C26 C25 C24 119.59(16)
C26 C25 H25 120.2
C24 C25 H25 120.2
C25 C26 O4 117.98(14)
C25 C26 C21 122.53(14)
O4 C26 C21 119.37(13)
C28 C27 C32 118.89(14)
C28 C27 P2 120.24(12)
C32 C27 P2 120.84(12)
C27 C28 C29 120.39(15)
C27 C28 H28 119.8
C29 C28 H28 119.8
C30 C29 C28 120.00(16)
C30 C29 H29 120.0
C28 C29 H29 120.0
C29 C30 C31 120.31(16)
C29 C30 H30 119.8
C31 C30 H30 119.8
C30 C31 C32 120.18(16)
C30 C31 H31 119.9
C32 C31 H31 119.9
C31 C32 C27 120.23(16)
C31 C32 H32 119.9
C27 C32 H32 119.9
C34 C33 C38 118.92(15)
C34 C33 P2 122.93(12)
C38 C33 P2 118.14(13)
C33 C34 C35 120.28(16)
C33 C34 H34 119.9
C35 C34 H34 119.9
C36 C35 C34 120.27(18)
C36 C35 H35 119.9
C34 C35 H35 119.9
C35 C36 C37 119.77(17)
C35 C36 H36 120.1
C37 C36 H36 120.1
C36 C37 C38 120.49(18)
C36 C37 H37 119.8
C38 C37 H37 119.8
C37 C38 C33 120.11(17)
C37 C38 H38 119.9
C33 C38 H38 119.9
C44 C39 C40 117.7(2)
C44 C39 C45 121.8(3)
C40 C39 C45 120.5(3)
C41 C40 C39 121.1(2)
C41 C40 H40 119.4
C39 C40 H40 119.4
C42 C41 C40 120.0(2)
C42 C41 H41 120.0
C40 C41 H41 120.0
C41 C42 C43 120.8(2)
C41 C42 H42 119.6
C43 C42 H42 119.6
C42 C43 C44 119.7(2)
C42 C43 H43 120.2
C44 C43 H43 120.2
C39 C44 C43 120.7(2)
C39 C44 H44 119.6
C43 C44 H44 119.6
C39 C45 H45A 109.5
C39 C45 H45B 109.5
H45A C45 H45B 109.5
C39 C45 H45C 109.5
H45A C45 H45C 109.5
H45B C45 H45C 109.5
C26 O4 C20 118.57(11)
C9 P1 C15 101.18(7)
C9 P1 C3 102.01(7)
C15 P1 C3 103.21(7)
C9 P1 Mo1 120.36(6)
C15 P1 Mo1 116.34(5)
C3 P1 Mo1 111.46(6)
C33 P2 C27 102.43(7)
C33 P2 C21 100.74(7)
C27 P2 C21 102.30(7)
C33 P2 Mo1 111.20(5)
C27 P2 Mo1 118.77(5)
C21 P2 Mo1 118.80(5)
O3A N1A Mo1 172.94(17)
O3B N1B Mo1 172.4(6)
N1A Mo1 N1B 172.4(2)
N1A Mo1 C1 85.82(8)
N1B Mo1 C1 88.0(2)
N1A Mo1 C2 85.34(8)
N1B Mo1 C2 90.2(2)
C1 Mo1 C2 89.97(7)
N1A Mo1 Cl1B 3.52(11)
N1B Mo1 Cl1B 169.5(2)
C1 Mo1 Cl1B 85.13(8)
C2 Mo1 Cl1B 81.89(9)
N1A Mo1 Cl1A 169.91(7)
N1B Mo1 Cl1A 5.0(2)
C1 Mo1 Cl1A 89.91(5)
C2 Mo1 Cl1A 85.52(5)
Cl1B Mo1 Cl1A 166.46(8)
N1A Mo1 P1 91.76(6)
N1B Mo1 P1 92.3(2)
C1 Mo1 P1 85.96(5)
C2 Mo1 P1 175.17(5)
Cl1B Mo1 P1 95.14(8)
Cl1A Mo1 P1 97.07(2)
N1A Mo1 P2 97.69(6)
N1B Mo1 P2 88.3(2)
C1 Mo1 P2 175.88(5)
C2 Mo1 P2 88.18(5)
Cl1B Mo1 P2 98.25(7)
Cl1A Mo1 P2 86.281(18)
P1 Mo1 P2 96.039(13)

loop_
_geom_bond_atom_site_label_1
_geom_bond_atom_site_label_2
_geom_bond_distance
C1 O1 1.133(2)
C1 Mo1 2.0172(16)
C2 O2 1.137(2)
C2 Mo1 2.0282(18)
C3 C8 1.392(2)
C3 C4 1.392(2)
C3 P1 1.8300(16)
C4 C5 1.388(2)
C4 H4 0.9300
C5 C6 1.391(3)
C5 H5 0.9300
C6 C7 1.372(3)
C6 H6 0.9300
C7 C8 1.390(3)
C7 H7 0.9300
C8 H8 0.9300
C9 C10 1.382(2)
C9 C14 1.396(3)
C9 P1 1.8241(16)
C10 C11 1.406(3)
C10 H10 0.9300
C11 C12 1.367(3)
C11 H11 0.9300
C12 C13 1.366(3)
C12 H12 0.9300
C13 C14 1.384(3)
C13 H13 0.9300
C14 H14 0.9300
C15 C16 1.390(2)
C15 C20 1.394(2)
C15 P1 1.8281(15)
C16 C17 1.388(2)
C16 H16 0.9300
C17 C18 1.383(2)
C17 H17 0.9300
C18 C19 1.385(2)
C18 H18 0.9300
C19 C20 1.379(2)
C19 H19 0.9300
C20 O4 1.3906(18)
C21 C26 1.392(2)
C21 C22 1.400(2)
C21 P2 1.8526(15)
C22 C23 1.385(2)
C22 H22 0.9300
C23 C24 1.381(3)
C23 H23 0.9300
C24 C25 1.389(2)
C24 H24 0.9300
C25 C26 1.387(2)
C25 H25 0.9300
C26 O4 1.3898(18)
C27 C28 1.387(2)
C27 C32 1.398(2)
C27 P2 1.8333(16)
C28 C29 1.389(2)
C28 H28 0.9300
C29 C30 1.372(3)
C29 H29 0.9300
C30 C31 1.378(3)
C30 H30 0.9300
C31 C32 1.380(2)
C31 H31 0.9300
C32 H32 0.9300
C33 C34 1.385(2)
C33 C38 1.397(2)
C33 P2 1.8323(16)
C34 C35 1.388(2)
C34 H34 0.9300
C35 C36 1.376(3)
C35 H35 0.9300
C36 C37 1.377(3)
C36 H36 0.9300
C37 C38 1.380(3)
C37 H37 0.9300
C38 H38 0.9300
C39 C44 1.380(3)
C39 C40 1.383(3)
C39 C45 1.495(3)
C40 C41 1.368(3)
C40 H40 0.9300
C41 C42 1.351(3)
C41 H41 0.9300
C42 C43 1.357(4)
C42 H42 0.9300
C43 C44 1.380(4)
C43 H43 0.9300
C44 H44 0.9300
C45 H45A 0.9600
C45 H45B 0.9600
C45 H45C 0.9600
P1 Mo1 2.6011(4)
P2 Mo1 2.6209(4)
Cl1A Mo1 2.4554(8)
N1A O3A 1.283(2)
N1A Mo1 1.815(2)
Cl1B Mo1 2.449(3)
N1B O3B 1.350(4)
N1B Mo1 1.850(4)
